data_8101700
loop_
_publ_author_name
'K. Boubekeur'
'J.-L. Syssa-Magal\'e'
'P. Palvadeau'
'B. Sch\"ollhorn'

_publ_section_title
;
Crystal structure of pentafluorophenyl ferrocene, Fe(C~5~H~5~)(C~11~H~4~F~5~)
;
_journal_issue 1
_journal_name_full 'Zeitschrift f\"ur Kristallographie - New Crystal Structures'
_journal_page_first 71
_journal_page_last 72
_journal_volume 220
_journal_year 2005
_chemical_formula_moiety 'C16 H9 F5 Fe'
_chemical_formula_sum 'C16 H9 F5 Fe'
_chemical_formula_weight 352.08
_chemical_name_systematic
; 
pentafluorophenyl ferrocene
;
_space_group_IT_number 43
_symmetry_cell_setting orthorhombic
_symmetry_space_group_name_Hall 'F 2 -2d'
_symmetry_space_group_name_H-M 'F d d 2'
_atom_sites_solution_hydrogens geom
_atom_sites_solution_primary direct
_atom_sites_solution_secondary difmap
_audit_creation_method SHELXL-97
_cell_angle_alpha 90.00
_cell_angle_beta 90.00
_cell_angle_gamma 90.00
_cell_formula_units_Z 16
_cell_length_a 19.6794(5)
_cell_length_b 20.7759(6)
_cell_length_c 12.6899(3)
_cell_measurement_reflns_used 2617
_cell_measurement_temperature 293(2)
_cell_measurement_theta_max 33.14
_cell_measurement_theta_min 1.00
_cell_volume 5188.4(2)
_computing_cell_refinement 'DIRAX/LSQ (Duisenberg & Schreurs, 1989-2000)'
_computing_data_collection 'COLLECT (Nonius BV, 1997-2000)'
_computing_data_reduction 'EvalCCD (Duisenberg & Schreurs 1990-2000)'
_computing_molecular_graphics 'DIAMOND (Brandenburg, 1999)'
_computing_publication_material 'SHELXL-97 (Sheldrick, 1997)'
_computing_structure_refinement 'SHELXL-97 (Sheldrick, 1997)'
_computing_structure_solution 'SHELXS-97 (Sheldrick, 1990)'
_diffrn_ambient_temperature 293(2)
_diffrn_detector_area_resol_mean 9
_diffrn_measured_fraction_theta_full 0.996
_diffrn_measured_fraction_theta_max 0.996
_diffrn_measurement_device '95mm CCD camera on \k-goniostat'
_diffrn_measurement_device_type 'Nonius KappaCCD'
_diffrn_measurement_method CCD
_diffrn_radiation_monochromator 'horizonally mounted graphite crystal'
_diffrn_radiation_source 'fine-focus sealed tube'
_diffrn_radiation_type MoK\a
_diffrn_radiation_wavelength 0.71073
_diffrn_reflns_av_R_equivalents 0.0570
_diffrn_reflns_av_sigmaI/netI 0.0472
_diffrn_reflns_limit_h_max 30
_diffrn_reflns_limit_h_min -30
_diffrn_reflns_limit_k_max 31
_diffrn_reflns_limit_k_min -31
_diffrn_reflns_limit_l_max 19
_diffrn_reflns_limit_l_min -19
_diffrn_reflns_number 18561
_diffrn_reflns_theta_full 33.12
_diffrn_reflns_theta_max 33.12
_diffrn_reflns_theta_min 2.85
_diffrn_standards_decay_% 0
_diffrn_standards_number 0
_exptl_absorpt_coefficient_mu 1.214
_exptl_absorpt_correction_T_max 0.6266
_exptl_absorpt_correction_T_min 0.5481
_exptl_absorpt_correction_type multi-scan
_exptl_absorpt_process_details 'R.H. Blessing, Acta Cryst. A51 (1995) 33-38'
_exptl_crystal_colour yellow
_exptl_crystal_density_diffrn 1.803
_exptl_crystal_density_meas ?
_exptl_crystal_density_method 'not measured'
_exptl_crystal_description block
_exptl_crystal_F_000 2816
_exptl_crystal_size_max 0.45
_exptl_crystal_size_mid 0.38
_exptl_crystal_size_min 0.36
_refine_diff_density_max 0.291
_refine_diff_density_min -0.303
_refine_diff_density_rms 0.054
_refine_ls_abs_structure_details
;
Flack H D (1983), Acta Cryst. A39, 876-881 :
These results concern a non racemic twinning crystal with a ratio
0.39(2) / 0.61(2)
The ratio of the number of total reflections (4650) and the number
of unique (2554) led to a completeness of 182.0%.
The number of Friedel pairs measured is 2096 (fraction 0.818).
;
_refine_ls_abs_structure_Flack 0.00(8)
_refine_ls_extinction_coef 0.00068(7)
_refine_ls_extinction_expression Fc^*^=kFc[1+0.001xFc^2^\l^3^/sin(2\q)]^-1/4^
_refine_ls_extinction_method SHELXL
_refine_ls_goodness_of_fit_ref 1.023
_refine_ls_hydrogen_treatment mixed
_refine_ls_matrix_type full
_refine_ls_number_parameters 201
_refine_ls_number_reflns 4650
_refine_ls_number_restraints 1
_refine_ls_restrained_S_all 1.023
_refine_ls_R_factor_all 0.0963
_refine_ls_R_factor_gt 0.0423
_refine_ls_shift/su_max 0.000
_refine_ls_shift/su_mean 0.000
_refine_ls_structure_factor_coef Fsqd
_refine_ls_weighting_details 'calc w=1/[\s^2^(Fo^2^)+(0.0328P)^2^+7.2600P] where P=(Fo^2^+2Fc^2^)/3'
_refine_ls_weighting_scheme calc
_refine_ls_wR_factor_gt 0.0781
_refine_ls_wR_factor_ref 0.0953
_reflns_number_gt 2911
_reflns_number_total 4650
_reflns_threshold_expression >2sigma(I)
_cod_data_source_file 1267-1430.cff
_cod_data_source_block smjl158b
_cod_depositor_comments
;
The following automatic conversions were performed:

'_exptl_crystal_density_meas' value 'not measured' was changed to '?'
- the value is perceived as not measured.

Automatic conversion script
Id: cif_fix_values 3008 2015-01-20 13:52:24Z robertas 
;
_cod_original_sg_symbol_Hall 'F 2 -2D'
_cod_original_sg_symbol_H-M 'F dd2'
_cod_database_code 8101700

loop_
_symmetry_equiv_pos_as_xyz
'x, y, z'
'-x, -y, z'
'x+1/4, -y+1/4, z+1/4'
'-x+1/4, y+1/4, z+1/4'
'x, y+1/2, z+1/2'
'-x, -y+1/2, z+1/2'
'x+1/4, -y+3/4, z+3/4'
'-x+1/4, y+3/4, z+3/4'
'x+1/2, y, z+1/2'
'-x+1/2, -y, z+1/2'
'x+3/4, -y+1/4, z+3/4'
'-x+3/4, y+1/4, z+3/4'
'x+1/2, y+1/2, z'
'-x+1/2, -y+1/2, z'
'x+3/4, -y+3/4, z+1/4'
'-x+3/4, y+3/4, z+1/4'

loop_
_atom_site_label
_atom_site_type_symbol
_atom_site_fract_x
_atom_site_fract_y
_atom_site_fract_z
_atom_site_U_iso_or_equiv
_atom_site_adp_type
_atom_site_occupancy
_atom_site_symmetry_multiplicity
_atom_site_Wyckoff_symbol
_atom_site_calc_flag
_atom_site_refinement_flags
_atom_site_disorder_assembly
_atom_site_disorder_group
Fe1 Fe 0.21631(2) 0.111956(18) 0.13507(4) 0.04479(11) Uani 1 16 b d . . .
C1 C 0.29316(17) 0.0882(2) 0.0351(3) 0.0674(9) Uani 1 16 b d . . .
H1 H 0.3352 0.0718 0.0549 0.081 Uiso 1 16 b calc R . .
C2 C 0.2767(2) 0.1533(2) 0.0240(4) 0.0762(11) Uani 1 16 b d . . .
H2 H 0.3058 0.1879 0.0353 0.091 Uiso 1 16 b calc R . .
C3 C 0.2084(2) 0.1573(2) -0.0073(3) 0.0673(10) Uani 1 16 b d . . .
H3 H 0.1844 0.1950 -0.0208 0.081 Uiso 1 16 b calc R . .
C4 C 0.18227(17) 0.09403(18) -0.0147(3) 0.0586(8) Uani 1 16 b d . . .
H4 H 0.1382 0.0825 -0.0332 0.070 Uiso 1 16 b calc R . .
C5 C 0.23510(18) 0.05224(18) 0.0112(3) 0.0581(8) Uani 1 16 b d . . .
H5 H 0.2322 0.0076 0.0123 0.070 Uiso 1 16 b calc R . .
C6 C 0.24859(17) 0.09146(15) 0.2846(2) 0.0521(7) Uani 1 16 b d . . .
H6 H 0.2906 0.0744 0.3033 0.062 Uiso 1 16 b calc R . .
C7 C 0.2325(2) 0.1581(2) 0.2762(3) 0.0672(10) Uani 1 16 b d . . .
H7 H 0.2620 0.1923 0.2885 0.081 Uiso 1 16 b calc R . .
C8 C 0.1635(2) 0.16298(18) 0.2457(3) 0.0673(9) Uani 1 16 b d . . .
H8 H 0.1400 0.2012 0.2339 0.081 Uiso 1 16 b calc R . .
C9 C 0.13638(16) 0.10099(16) 0.2361(3) 0.0531(7) Uani 1 16 b d . . .
H9 H 0.0918 0.0912 0.2178 0.064 Uiso 1 16 b calc R . .
C10 C 0.18845(14) 0.05512(14) 0.2591(2) 0.0424(6) Uani 1 16 b d . . .
C11 C 0.18209(12) -0.01534(13) 0.2583(2) 0.0404(5) Uani 1 16 b d . . .
C12 C 0.12018(13) -0.04687(15) 0.2679(2) 0.0471(6) Uani 1 16 b d . . .
C13 C 0.11351(17) -0.11272(16) 0.2676(3) 0.0542(8) Uani 1 16 b d . . .
C14 C 0.16979(19) -0.15096(15) 0.2595(3) 0.0577(8) Uani 1 16 b d . . .
C15 C 0.23204(18) -0.12239(16) 0.2491(3) 0.0527(7) Uani 1 16 b d . . .
C16 C 0.23790(13) -0.05684(14) 0.2486(2) 0.0452(6) Uani 1 16 b d . . .
F1 F 0.06324(9) -0.01263(11) 0.27813(19) 0.0705(6) Uani 1 16 b d . . .
F2 F 0.05159(12) -0.13932(12) 0.2767(2) 0.0783(6) Uani 1 16 b d . . .
F3 F 0.16370(14) -0.21494(10) 0.2606(2) 0.0907(7) Uani 1 16 b d . . .
F4 F 0.28816(11) -0.15900(11) 0.23967(19) 0.0772(6) Uani 1 16 b d . . .
F5 F 0.30086(8) -0.03204(9) 0.23747(17) 0.0616(5) Uani 1 16 b d . . .

loop_
_atom_site_aniso_label
_atom_site_aniso_U_11
_atom_site_aniso_U_22
_atom_site_aniso_U_33
_atom_site_aniso_U_23
_atom_site_aniso_U_13
_atom_site_aniso_U_12
Fe1 0.04592(19) 0.04076(18) 0.04768(19) 0.00232(18) 0.00072(18) 0.00332(17)
C1 0.0505(19) 0.095(3) 0.0570(19) 0.0137(18) 0.0101(15) 0.0124(18)
C2 0.082(3) 0.080(3) 0.067(2) 0.015(2) 0.001(2) -0.029(2)
C3 0.091(3) 0.052(2) 0.059(2) 0.0173(17) -0.0032(19) 0.0052(18)
C4 0.0546(18) 0.069(2) 0.0519(18) 0.0032(15) -0.0039(15) 0.0027(16)
C5 0.068(2) 0.056(2) 0.0504(18) -0.0039(14) 0.0086(16) 0.0036(16)
C6 0.0555(18) 0.0513(17) 0.0494(17) -0.0049(13) -0.0066(14) -0.0017(14)
C7 0.082(3) 0.053(2) 0.066(2) -0.0126(18) -0.003(2) -0.0045(18)
C8 0.088(3) 0.0471(19) 0.067(2) -0.0053(16) 0.009(2) 0.0220(17)
C9 0.0492(16) 0.0578(19) 0.0525(17) 0.0024(14) 0.0088(13) 0.0172(14)
C10 0.0411(14) 0.0454(14) 0.0406(14) -0.0007(12) 0.0036(12) 0.0056(12)
C11 0.0385(12) 0.0467(14) 0.0362(12) 0.0010(11) 0.0002(10) 0.0045(11)
C12 0.0391(13) 0.0556(17) 0.0466(15) 0.0010(12) 0.0004(11) 0.0035(12)
C13 0.0582(19) 0.0578(19) 0.0466(16) 0.0006(13) 0.0010(14) -0.0139(14)
C14 0.080(2) 0.0414(16) 0.0516(16) 0.0010(12) 0.0026(16) -0.0051(14)
C15 0.0596(18) 0.0500(16) 0.0483(16) 0.0016(14) 0.0024(14) 0.0155(14)
C16 0.0424(13) 0.0489(15) 0.0443(13) 0.0034(12) 0.0033(12) 0.0053(12)
F1 0.0364(9) 0.0788(13) 0.0964(15) 0.0067(12) 0.0057(9) 0.0057(8)
F2 0.0700(13) 0.0859(16) 0.0788(14) -0.0003(12) 0.0035(11) -0.0344(11)
F3 0.133(2) 0.0436(11) 0.0951(16) -0.0016(10) 0.0163(15) -0.0101(11)
F4 0.0828(14) 0.0631(12) 0.0857(15) 0.0071(11) 0.0141(12) 0.0339(11)
F5 0.0366(8) 0.0644(11) 0.0840(13) 0.0059(10) 0.0062(8) 0.0062(7)

loop_
_atom_type_symbol
_atom_type_description
_atom_type_scat_dispersion_real
_atom_type_scat_dispersion_imag
_atom_type_scat_source
C C 0.0033 0.0016 'International Tables Vol C Tables 4.2.6.8 and 6.1.1.4'
H H 0.0000 0.0000 'International Tables Vol C Tables 4.2.6.8 and 6.1.1.4'
F F 0.0171 0.0103 'International Tables Vol C Tables 4.2.6.8 and 6.1.1.4'
Fe Fe 0.3463 0.8444 'International Tables Vol C Tables 4.2.6.8 and 6.1.1.4'

loop_
_geom_angle_atom_site_label_1
_geom_angle_atom_site_label_2
_geom_angle_atom_site_label_3
_geom_angle
_geom_angle_site_symmetry_1
_geom_angle_site_symmetry_3
_geom_angle_publ_flag
C1 Fe1 C2 40.20(18) . . ?
C1 Fe1 C5 40.20(16) . . ?
C2 Fe1 C5 67.45(18) . . ?
C1 Fe1 C9 159.56(15) . . ?
C2 Fe1 C9 158.77(17) . . ?
C5 Fe1 C9 123.82(14) . . ?
C1 Fe1 C10 122.67(14) . . ?
C2 Fe1 C10 159.25(16) . . ?
C5 Fe1 C10 106.93(12) . . ?
C9 Fe1 C10 40.97(11) . . ?
C1 Fe1 C8 158.77(18) . . ?
C2 Fe1 C8 123.63(17) . . ?
C5 Fe1 C8 159.86(15) . . ?
C9 Fe1 C8 40.07(15) . . ?
C10 Fe1 C8 68.54(14) . . ?
C1 Fe1 C3 67.51(17) . . ?
C2 Fe1 C3 40.27(16) . . ?
C5 Fe1 C3 67.20(16) . . ?
C9 Fe1 C3 123.20(15) . . ?
C10 Fe1 C3 158.01(14) . . ?
C8 Fe1 C3 109.22(17) . . ?
C1 Fe1 C6 107.27(14) . . ?
C2 Fe1 C6 123.33(16) . . ?
C5 Fe1 C6 122.19(14) . . ?
C9 Fe1 C6 68.51(13) . . ?
C10 Fe1 C6 41.27(12) . . ?
C8 Fe1 C6 68.21(14) . . ?
C3 Fe1 C6 159.99(15) . . ?
C1 Fe1 C4 67.72(15) . . ?
C2 Fe1 C4 67.98(16) . . ?
C5 Fe1 C4 39.89(14) . . ?
C9 Fe1 C4 108.06(14) . . ?
C10 Fe1 C4 121.44(14) . . ?
C8 Fe1 C4 124.41(15) . . ?
C3 Fe1 C4 40.45(16) . . ?
C6 Fe1 C4 157.49(12) . . ?
C1 Fe1 C7 122.71(17) . . ?
C2 Fe1 C7 108.40(18) . . ?
C5 Fe1 C7 158.15(15) . . ?
C9 Fe1 C7 67.97(16) . . ?
C10 Fe1 C7 68.93(15) . . ?
C8 Fe1 C7 40.42(15) . . ?
C3 Fe1 C7 124.51(14) . . ?
C6 Fe1 C7 40.64(14) . . ?
C4 Fe1 C7 160.59(15) . . ?
C2 C1 C5 107.8(3) . . ?
C2 C1 Fe1 69.9(2) . . ?
C5 C1 Fe1 69.98(19) . . ?
C2 C1 H1 126.1 . . ?
C5 C1 H1 126.1 . . ?
Fe1 C1 H1 125.6 . . ?
C1 C2 C3 107.9(4) . . ?
C1 C2 Fe1 69.9(2) . . ?
C3 C2 Fe1 70.2(2) . . ?
C1 C2 H2 126.0 . . ?
C3 C2 H2 126.0 . . ?
Fe1 C2 H2 125.4 . . ?
C2 C3 C4 108.2(4) . . ?
C2 C3 Fe1 69.5(2) . . ?
C4 C3 Fe1 70.0(2) . . ?
C2 C3 H3 125.9 . . ?
C4 C3 H3 125.9 . . ?
Fe1 C3 H3 126.2 . . ?
C5 C4 C3 107.0(3) . . ?
C5 C4 Fe1 69.58(19) . . ?
C3 C4 Fe1 69.6(2) . . ?
C5 C4 H4 126.5 . . ?
C3 C4 H4 126.5 . . ?
Fe1 C4 H4 125.9 . . ?
C4 C5 C1 109.1(3) . . ?
C4 C5 Fe1 70.5(2) . . ?
C1 C5 Fe1 69.8(2) . . ?
C4 C5 H5 125.4 . . ?
C1 C5 H5 125.4 . . ?
Fe1 C5 H5 125.8 . . ?
C7 C6 C10 108.1(3) . . ?
C7 C6 Fe1 70.1(2) . . ?
C10 C6 Fe1 69.25(16) . . ?
C7 C6 H6 125.9 . . ?
C10 C6 H6 125.9 . . ?
Fe1 C6 H6 126.3 . . ?
C8 C7 C6 107.6(3) . . ?
C8 C7 Fe1 69.3(2) . . ?
C6 C7 Fe1 69.26(19) . . ?
C8 C7 H7 126.2 . . ?
C6 C7 H7 126.2 . . ?
Fe1 C7 H7 126.8 . . ?
C9 C8 C7 108.9(3) . . ?
C9 C8 Fe1 69.94(19) . . ?
C7 C8 Fe1 70.3(2) . . ?
C9 C8 H8 125.5 . . ?
C7 C8 H8 125.5 . . ?
Fe1 C8 H8 125.8 . . ?
C8 C9 C10 108.8(3) . . ?
C8 C9 Fe1 70.0(2) . . ?
C10 C9 Fe1 69.54(16) . . ?
C8 C9 H9 125.6 . . ?
C10 C9 H9 125.6 . . ?
Fe1 C9 H9 126.5 . . ?
C9 C10 C6 106.6(3) . . ?
C9 C10 C11 127.0(3) . . ?
C6 C10 C11 126.4(3) . . ?
C9 C10 Fe1 69.49(17) . . ?
C6 C10 Fe1 69.48(17) . . ?
C11 C10 Fe1 126.4(2) . . ?
C12 C11 C16 113.9(3) . . ?
C12 C11 C10 123.0(2) . . ?
C16 C11 C10 123.2(2) . . ?
F1 C12 C13 116.8(3) . . ?
F1 C12 C11 119.6(3) . . ?
C13 C12 C11 123.6(3) . . ?
F2 C13 C14 120.2(3) . . ?
F2 C13 C12 119.7(3) . . ?
C14 C13 C12 120.1(3) . . ?
F3 C14 C13 120.4(3) . . ?
F3 C14 C15 120.9(3) . . ?
C13 C14 C15 118.7(3) . . ?
F4 C15 C14 119.9(3) . . ?
F4 C15 C16 119.6(3) . . ?
C14 C15 C16 120.6(3) . . ?
F5 C16 C15 117.3(3) . . ?
F5 C16 C11 119.6(3) . . ?
C15 C16 C11 123.1(3) . . ?

loop_
_geom_bond_atom_site_label_1
_geom_bond_atom_site_label_2
_geom_bond_distance
_geom_bond_site_symmetry_2
_geom_bond_publ_flag
Fe1 C1 2.034(3) . ?
Fe1 C2 2.034(4) . ?
Fe1 C5 2.037(3) . ?
Fe1 C9 2.042(3) . ?
Fe1 C10 2.043(3) . ?
Fe1 C8 2.043(3) . ?
Fe1 C3 2.043(4) . ?
Fe1 C6 2.046(3) . ?
Fe1 C4 2.049(3) . ?
Fe1 C7 2.057(4) . ?
C1 C2 1.398(6) . ?
C1 C5 1.399(5) . ?
C1 H1 0.9300 . ?
C2 C3 1.404(6) . ?
C2 H2 0.9300 . ?
C3 C4 1.415(6) . ?
C3 H3 0.9300 . ?
C4 C5 1.394(5) . ?
C4 H4 0.9300 . ?
C5 H5 0.9300 . ?
C6 C7 1.425(5) . ?
C6 C10 1.441(4) . ?
C6 H6 0.9300 . ?
C7 C8 1.416(5) . ?
C7 H7 0.9300 . ?
C8 C9 1.400(5) . ?
C8 H8 0.9300 . ?
C9 C10 1.429(4) . ?
C9 H9 0.9300 . ?
C10 C11 1.469(4) . ?
C11 C12 1.389(4) . ?
C11 C16 1.402(4) . ?
C12 F1 1.334(3) . ?
C12 C13 1.374(4) . ?
C13 F2 1.343(4) . ?
C13 C14 1.367(5) . ?
C14 F3 1.335(4) . ?
C14 C15 1.368(5) . ?
C15 F4 1.346(4) . ?
C15 C16 1.367(4) . ?
C16 F5 1.349(3) . ?

loop_
_geom_hbond_atom_site_label_D
_geom_hbond_atom_site_label_H
_geom_hbond_atom_site_label_A
_geom_hbond_distance_DH
_geom_hbond_distance_HA
_geom_hbond_distance_DA
_geom_hbond_angle_DHA
_geom_hbond_site_symmetry_A
C6 H6 F5 0.93 2.37 2.828(4) 110.0 .
C9 H9 F1 0.93 2.36 2.816(4) 110.1 .

loop_
_geom_torsion_atom_site_label_1
_geom_torsion_atom_site_label_2
_geom_torsion_atom_site_label_3
_geom_torsion_atom_site_label_4
_geom_torsion
_geom_torsion_site_symmetry_1
_geom_torsion_site_symmetry_2
_geom_torsion_site_symmetry_3
_geom_torsion_site_symmetry_4
_geom_torsion_publ_flag
C5 Fe1 C1 C2 118.7(3) . . . . ?
C9 Fe1 C1 C2 163.8(4) . . . . ?
C10 Fe1 C1 C2 -164.2(2) . . . . ?
C8 Fe1 C1 C2 -47.4(5) . . . . ?
C3 Fe1 C1 C2 37.9(2) . . . . ?
C6 Fe1 C1 C2 -121.6(2) . . . . ?
C4 Fe1 C1 C2 81.8(2) . . . . ?
C7 Fe1 C1 C2 -79.7(3) . . . . ?
C2 Fe1 C1 C5 -118.7(3) . . . . ?
C9 Fe1 C1 C5 45.1(5) . . . . ?
C10 Fe1 C1 C5 77.1(2) . . . . ?
C8 Fe1 C1 C5 -166.1(4) . . . . ?
C3 Fe1 C1 C5 -80.8(2) . . . . ?
C6 Fe1 C1 C5 119.8(2) . . . . ?
C4 Fe1 C1 C5 -36.9(2) . . . . ?
C7 Fe1 C1 C5 161.6(2) . . . . ?
C5 C1 C2 C3 -0.2(5) . . . . ?
Fe1 C1 C2 C3 -60.2(3) . . . . ?
C5 C1 C2 Fe1 60.0(3) . . . . ?
C5 Fe1 C2 C1 -37.8(2) . . . . ?
C9 Fe1 C2 C1 -164.3(4) . . . . ?
C10 Fe1 C2 C1 40.3(6) . . . . ?
C8 Fe1 C2 C1 161.3(2) . . . . ?
C3 Fe1 C2 C1 -118.7(4) . . . . ?
C6 Fe1 C2 C1 76.8(3) . . . . ?
C4 Fe1 C2 C1 -81.1(3) . . . . ?
C7 Fe1 C2 C1 119.3(3) . . . . ?
C1 Fe1 C2 C3 118.7(4) . . . . ?
C5 Fe1 C2 C3 80.8(3) . . . . ?
C9 Fe1 C2 C3 -45.7(6) . . . . ?
C10 Fe1 C2 C3 159.0(4) . . . . ?
C8 Fe1 C2 C3 -80.0(3) . . . . ?
C6 Fe1 C2 C3 -164.5(2) . . . . ?
C4 Fe1 C2 C3 37.6(2) . . . . ?
C7 Fe1 C2 C3 -122.1(2) . . . . ?
C1 C2 C3 C4 0.5(5) . . . . ?
Fe1 C2 C3 C4 -59.5(3) . . . . ?
C1 C2 C3 Fe1 60.0(3) . . . . ?
C1 Fe1 C3 C2 -37.8(3) . . . . ?
C5 Fe1 C3 C2 -81.5(3) . . . . ?
C9 Fe1 C3 C2 162.0(3) . . . . ?
C10 Fe1 C3 C2 -160.1(4) . . . . ?
C8 Fe1 C3 C2 119.7(3) . . . . ?
C6 Fe1 C3 C2 40.8(6) . . . . ?
C4 Fe1 C3 C2 -119.4(4) . . . . ?
C7 Fe1 C3 C2 77.4(3) . . . . ?
C1 Fe1 C3 C4 81.6(2) . . . . ?
C2 Fe1 C3 C4 119.4(4) . . . . ?
C5 Fe1 C3 C4 37.8(2) . . . . ?
C9 Fe1 C3 C4 -78.7(3) . . . . ?
C10 Fe1 C3 C4 -40.8(5) . . . . ?
C8 Fe1 C3 C4 -120.9(2) . . . . ?
C6 Fe1 C3 C4 160.1(4) . . . . ?
C7 Fe1 C3 C4 -163.3(2) . . . . ?
C2 C3 C4 C5 -0.6(4) . . . . ?
Fe1 C3 C4 C5 -59.8(2) . . . . ?
C2 C3 C4 Fe1 59.2(3) . . . . ?
C1 Fe1 C4 C5 37.2(2) . . . . ?
C2 Fe1 C4 C5 80.7(3) . . . . ?
C9 Fe1 C4 C5 -121.5(2) . . . . ?
C10 Fe1 C4 C5 -78.5(2) . . . . ?
C8 Fe1 C4 C5 -162.7(2) . . . . ?
C3 Fe1 C4 C5 118.1(3) . . . . ?
C6 Fe1 C4 C5 -44.2(5) . . . . ?
C7 Fe1 C4 C5 163.6(4) . . . . ?
C1 Fe1 C4 C3 -81.0(3) . . . . ?
C2 Fe1 C4 C3 -37.4(2) . . . . ?
C5 Fe1 C4 C3 -118.1(3) . . . . ?
C9 Fe1 C4 C3 120.3(2) . . . . ?
C10 Fe1 C4 C3 163.3(2) . . . . ?
C8 Fe1 C4 C3 79.1(3) . . . . ?
C6 Fe1 C4 C3 -162.3(4) . . . . ?
C7 Fe1 C4 C3 45.5(5) . . . . ?
C3 C4 C5 C1 0.4(4) . . . . ?
Fe1 C4 C5 C1 -59.4(3) . . . . ?
C3 C4 C5 Fe1 59.8(3) . . . . ?
C2 C1 C5 C4 -0.1(4) . . . . ?
Fe1 C1 C5 C4 59.8(2) . . . . ?
C2 C1 C5 Fe1 -59.9(3) . . . . ?
C1 Fe1 C5 C4 -120.0(3) . . . . ?
C2 Fe1 C5 C4 -82.2(2) . . . . ?
C9 Fe1 C5 C4 77.3(2) . . . . ?
C10 Fe1 C5 C4 119.1(2) . . . . ?
C8 Fe1 C5 C4 45.4(5) . . . . ?
C3 Fe1 C5 C4 -38.4(2) . . . . ?
C6 Fe1 C5 C4 161.6(2) . . . . ?
C7 Fe1 C5 C4 -165.4(4) . . . . ?
C2 Fe1 C5 C1 37.8(2) . . . . ?
C9 Fe1 C5 C1 -162.7(2) . . . . ?
C10 Fe1 C5 C1 -120.9(2) . . . . ?
C8 Fe1 C5 C1 165.4(4) . . . . ?
C3 Fe1 C5 C1 81.6(2) . . . . ?
C6 Fe1 C5 C1 -78.4(3) . . . . ?
C4 Fe1 C5 C1 120.0(3) . . . . ?
C7 Fe1 C5 C1 -45.4(5) . . . . ?
C1 Fe1 C6 C7 120.4(2) . . . . ?
C2 Fe1 C6 C7 79.3(3) . . . . ?
C5 Fe1 C6 C7 161.9(2) . . . . ?
C9 Fe1 C6 C7 -80.8(2) . . . . ?
C10 Fe1 C6 C7 -119.4(3) . . . . ?
C8 Fe1 C6 C7 -37.5(2) . . . . ?
C3 Fe1 C6 C7 48.9(5) . . . . ?
C4 Fe1 C6 C7 -166.2(3) . . . . ?
C1 Fe1 C6 C10 -120.2(2) . . . . ?
C2 Fe1 C6 C10 -161.3(2) . . . . ?
C5 Fe1 C6 C10 -78.7(2) . . . . ?
C9 Fe1 C6 C10 38.59(18) . . . . ?
C8 Fe1 C6 C10 81.8(2) . . . . ?
C3 Fe1 C6 C10 168.3(4) . . . . ?
C4 Fe1 C6 C10 -46.8(4) . . . . ?
C7 Fe1 C6 C10 119.4(3) . . . . ?
C10 C6 C7 C8 -0.2(4) . . . . ?
Fe1 C6 C7 C8 58.8(3) . . . . ?
C10 C6 C7 Fe1 -59.0(2) . . . . ?
C1 Fe1 C7 C8 162.6(2) . . . . ?
C2 Fe1 C7 C8 120.6(2) . . . . ?
C5 Fe1 C7 C8 -164.2(4) . . . . ?
C9 Fe1 C7 C8 -37.1(2) . . . . ?
C10 Fe1 C7 C8 -81.2(2) . . . . ?
C3 Fe1 C7 C8 79.0(3) . . . . ?
C6 Fe1 C7 C8 -119.3(3) . . . . ?
C4 Fe1 C7 C8 44.8(6) . . . . ?
C1 Fe1 C7 C6 -78.1(3) . . . . ?
C2 Fe1 C7 C6 -120.1(2) . . . . ?
C5 Fe1 C7 C6 -44.9(5) . . . . ?
C9 Fe1 C7 C6 82.2(2) . . . . ?
C10 Fe1 C7 C6 38.02(19) . . . . ?
C8 Fe1 C7 C6 119.3(3) . . . . ?
C3 Fe1 C7 C6 -161.8(2) . . . . ?
C4 Fe1 C7 C6 164.1(4) . . . . ?
C6 C7 C8 C9 0.6(4) . . . . ?
Fe1 C7 C8 C9 59.5(2) . . . . ?
C6 C7 C8 Fe1 -58.9(3) . . . . ?
C1 Fe1 C8 C9 -163.7(4) . . . . ?
C2 Fe1 C8 C9 161.5(2) . . . . ?
C5 Fe1 C8 C9 43.1(5) . . . . ?
C10 Fe1 C8 C9 -37.54(19) . . . . ?
C3 Fe1 C8 C9 119.1(2) . . . . ?
C6 Fe1 C8 C9 -82.1(2) . . . . ?
C4 Fe1 C8 C9 76.7(2) . . . . ?
C7 Fe1 C8 C9 -119.8(3) . . . . ?
C1 Fe1 C8 C7 -43.9(5) . . . . ?
C2 Fe1 C8 C7 -78.7(3) . . . . ?
C5 Fe1 C8 C7 162.9(4) . . . . ?
C9 Fe1 C8 C7 119.8(3) . . . . ?
C10 Fe1 C8 C7 82.3(2) . . . . ?
C3 Fe1 C8 C7 -121.1(2) . . . . ?
C6 Fe1 C8 C7 37.7(2) . . . . ?
C4 Fe1 C8 C7 -163.5(2) . . . . ?
C7 C8 C9 C10 -0.9(4) . . . . ?
Fe1 C8 C9 C10 58.9(2) . . . . ?
C7 C8 C9 Fe1 -59.7(3) . . . . ?
C1 Fe1 C9 C8 163.1(4) . . . . ?
C2 Fe1 C9 C8 -46.8(5) . . . . ?
C5 Fe1 C9 C8 -163.6(2) . . . . ?
C10 Fe1 C9 C8 120.1(3) . . . . ?
C3 Fe1 C9 C8 -80.4(3) . . . . ?
C6 Fe1 C9 C8 81.3(2) . . . . ?
C4 Fe1 C9 C8 -122.4(2) . . . . ?
C7 Fe1 C9 C8 37.4(2) . . . . ?
C1 Fe1 C9 C10 42.9(5) . . . . ?
C2 Fe1 C9 C10 -167.0(4) . . . . ?
C5 Fe1 C9 C10 76.3(2) . . . . ?
C8 Fe1 C9 C10 -120.1(3) . . . . ?
C3 Fe1 C9 C10 159.5(2) . . . . ?
C6 Fe1 C9 C10 -38.86(19) . . . . ?
C4 Fe1 C9 C10 117.5(2) . . . . ?
C7 Fe1 C9 C10 -82.8(2) . . . . ?
C8 C9 C10 C6 0.7(4) . . . . ?
Fe1 C9 C10 C6 59.9(2) . . . . ?
C8 C9 C10 C11 -179.9(3) . . . . ?
Fe1 C9 C10 C11 -120.8(3) . . . . ?
C8 C9 C10 Fe1 -59.1(2) . . . . ?
C7 C6 C10 C9 -0.3(4) . . . . ?
Fe1 C6 C10 C9 -59.9(2) . . . . ?
C7 C6 C10 C11 -179.7(3) . . . . ?
Fe1 C6 C10 C11 120.7(3) . . . . ?
C7 C6 C10 Fe1 59.5(2) . . . . ?
C1 Fe1 C10 C9 -163.6(2) . . . . ?
C2 Fe1 C10 C9 166.7(5) . . . . ?
C5 Fe1 C10 C9 -122.5(2) . . . . ?
C8 Fe1 C10 C9 36.7(2) . . . . ?
C3 Fe1 C10 C9 -51.6(5) . . . . ?
C6 Fe1 C10 C9 117.7(3) . . . . ?
C4 Fe1 C10 C9 -81.4(2) . . . . ?
C7 Fe1 C10 C9 80.3(2) . . . . ?
C1 Fe1 C10 C6 78.7(2) . . . . ?
C2 Fe1 C10 C6 49.0(5) . . . . ?
C5 Fe1 C10 C6 119.82(19) . . . . ?
C9 Fe1 C10 C6 -117.7(3) . . . . ?
C8 Fe1 C10 C6 -81.0(2) . . . . ?
C3 Fe1 C10 C6 -169.3(4) . . . . ?
C4 Fe1 C10 C6 160.89(18) . . . . ?
C7 Fe1 C10 C6 -37.5(2) . . . . ?
C1 Fe1 C10 C11 -42.1(3) . . . . ?
C2 Fe1 C10 C11 -71.8(6) . . . . ?
C5 Fe1 C10 C11 -1.0(3) . . . . ?
C9 Fe1 C10 C11 121.5(3) . . . . ?
C8 Fe1 C10 C11 158.2(3) . . . . ?
C3 Fe1 C10 C11 69.9(5) . . . . ?
C6 Fe1 C10 C11 -120.8(3) . . . . ?
C4 Fe1 C10 C11 40.1(3) . . . . ?
C7 Fe1 C10 C11 -158.2(3) . . . . ?
C9 C10 C11 C12 -21.4(4) . . . . ?
C6 C10 C11 C12 157.8(3) . . . . ?
Fe1 C10 C11 C12 -112.0(3) . . . . ?
C9 C10 C11 C16 159.2(3) . . . . ?
C6 C10 C11 C16 -21.6(5) . . . . ?
Fe1 C10 C11 C16 68.6(4) . . . . ?
C16 C11 C12 F1 179.7(3) . . . . ?
C10 C11 C12 F1 0.2(4) . . . . ?
C16 C11 C12 C13 -0.3(4) . . . . ?
C10 C11 C12 C13 -179.8(3) . . . . ?
F1 C12 C13 F2 0.4(5) . . . . ?
C11 C12 C13 F2 -179.6(3) . . . . ?
F1 C12 C13 C14 -178.7(3) . . . . ?
C11 C12 C13 C14 1.3(5) . . . . ?
F2 C13 C14 F3 0.0(5) . . . . ?
C12 C13 C14 F3 179.1(3) . . . . ?
F2 C13 C14 C15 179.3(3) . . . . ?
C12 C13 C14 C15 -1.7(5) . . . . ?
F3 C14 C15 F4 0.1(5) . . . . ?
C13 C14 C15 F4 -179.2(3) . . . . ?
F3 C14 C15 C16 -179.6(3) . . . . ?
C13 C14 C15 C16 1.1(5) . . . . ?
F4 C15 C16 F5 0.7(5) . . . . ?
C14 C15 C16 F5 -179.6(3) . . . . ?
F4 C15 C16 C11 -179.9(3) . . . . ?
C14 C15 C16 C11 -0.2(5) . . . . ?
C12 C11 C16 F5 179.2(2) . . . . ?
C10 C11 C16 F5 -1.3(4) . . . . ?
C12 C11 C16 C15 -0.2(4) . . . . ?
C10 C11 C16 C15 179.2(3) . . . . ?
